data_8104486
loop_
_publ_author_name
'Smyth, J.R.'

_publ_section_title
;
 Protoenstatite. A crystal-structure refinement at 1100 C
;
_journal_name_full
;
Zeitschrift fuer Kristallographie, Kristallgeometrie, Kristallphysik, 
Kristallchemie (-144,1977)
;
_journal_page_first 262
_journal_page_last 274
_journal_volume 134
_journal_year 1971
_chemical_formula_sum 'Mg1.04 O3 Si'
_chemical_name_systematic 'Mg1.04 (Si O3)'
_space_group_IT_number 60
_symmetry_space_group_name_Hall '-P 2n 2ab'
_symmetry_space_group_name_H-M 'P b c n'
_cell_angle_alpha 90
_cell_angle_beta 90
_cell_angle_gamma 90
_cell_formula_units_Z 8
_cell_length_a 9.304
_cell_length_b 8.902
_cell_length_c 5.351
_cell_volume 443.192
_citation_journal_id_ASTM ZEKGAX
_cod_data_source_file Smyth_ZEKGAX_1971_244.cif
_cod_data_source_block Mg1.04O3Si1
_cod_original_cell_volume 443.1924
_cod_original_formula_sum 'Mg1.04 O3 Si1'
_cod_database_code 8104486

loop_
_symmetry_equiv_pos_as_xyz
x,y,z
-x+1/2,-y+1/2,z+1/2
x+1/2,-y+1/2,-z
-x,y,-z+1/2
-x,-y,-z
x-1/2,y-1/2,-z-1/2
-x-1/2,y-1/2,z
x,-y,z-1/2

loop_
_atom_site_label
_atom_site_type_symbol
_atom_site_fract_x
_atom_site_fract_y
_atom_site_fract_z
_atom_site_occupancy
_atom_site_U_iso_or_equiv
Mg2 Mg+2 0 0.3828 0.25 0.254 0.0
Mg4 Mg+2 0 0.2491 0.75 0.356 0.0
O2 O-2 0.3803 0.2334 0.0732 1 0.0
Si1 Si+4 0.2929 0.0836 0.0743 1 0.0
Mg3 Mg+2 0 0.2674 0.25 0.737 0.0
O3 O-2 0.3436 0.9599 0.3162 1 0.0
Mg1 Mg+2 0 0.0975 0.75 0.724 0.0
O1 O-2 0.1258 0.1022 0.0867 1 0.0
